data_4508059
loop_
_publ_author_name
'Singh, Ruchi'
'Bharadwaj, Parimal K.'

_publ_section_title
;
 Coordination Polymers Built with a Linear Bis-Imidazole and Different
 Dicarboxylates: Unusual Entanglement and Emission Properties
;
_journal_issue 8
_journal_name_full 'Crystal Growth &amp; Design'
_journal_page_first 3722
_journal_paper_doi 10.1021/cg400756z
_journal_volume 13
_journal_year 2013
_chemical_formula_moiety 'C64 H46 Cd2 N12 O11'
_chemical_formula_sum 'C64 H46 Cd2 N12 O11'
_chemical_formula_weight 1383.93
_chemical_name_systematic
;
 ?
;
_space_group_IT_number 14
_symmetry_cell_setting monoclinic
_symmetry_space_group_name_Hall '-P 2ybc'
_symmetry_space_group_name_H-M 'P 1 21/c 1'
_atom_sites_solution_hydrogens geom
_atom_sites_solution_primary direct
_atom_sites_solution_secondary difmap
_audit_creation_method SHELXL-97
_cell_angle_alpha 90.000
_cell_angle_beta 92.976(5)
_cell_angle_gamma 90.000
_cell_formula_units_Z 4
_cell_length_a 29.729(4)
_cell_length_b 16.864(5)
_cell_length_c 10.889(3)
_cell_measurement_reflns_used 999
_cell_measurement_temperature 100(2)
_cell_measurement_theta_max 25.50
_cell_measurement_theta_min 2.06
_cell_volume 5452(2)
_computing_cell_refinement 'SAINT 6.45 ( Bruker, 2003)'
_computing_data_collection 'SMART 5.628 (Bruker, 2003)'
_computing_data_reduction 'SAINT 6.45 ( Bruker, 2003)'
_computing_molecular_graphics 'DIAMOND 2.1e'
_computing_structure_refinement 'SHELXL-97 (Sheldrick, 1997)'
_computing_structure_solution SIR-97
_diffrn_ambient_temperature 100(2)
_diffrn_measured_fraction_theta_full 1.000
_diffrn_measured_fraction_theta_max 1.000
_diffrn_measurement_device_type 'BRUKER SMART APEX'
_diffrn_measurement_method /w-scans
_diffrn_radiation_monochromator graphite
_diffrn_radiation_source 'fine-focus sealed tube'
_diffrn_radiation_type MoK\a
_diffrn_radiation_wavelength 0.71073
_diffrn_reflns_av_R_equivalents 0.0375
_diffrn_reflns_av_sigmaI/netI 0.0349
_diffrn_reflns_limit_h_max 35
_diffrn_reflns_limit_h_min -36
_diffrn_reflns_limit_k_max 20
_diffrn_reflns_limit_k_min -18
_diffrn_reflns_limit_l_max 12
_diffrn_reflns_limit_l_min -13
_diffrn_reflns_number 38842
_diffrn_reflns_theta_full 25.50
_diffrn_reflns_theta_max 25.50
_diffrn_reflns_theta_min 2.06
_exptl_absorpt_coefficient_mu 0.860
_exptl_absorpt_correction_T_max 0.9039
_exptl_absorpt_correction_T_min 0.8676
_exptl_absorpt_correction_type empirical
_exptl_absorpt_process_details Sadabs
_exptl_crystal_colour orange
_exptl_crystal_density_diffrn 1.686
_exptl_crystal_density_method 'not measured'
_exptl_crystal_description Prism
_exptl_crystal_F_000 2792
_exptl_crystal_size_max 0.17
_exptl_crystal_size_mid 0.15
_exptl_crystal_size_min 0.12
_refine_diff_density_max 1.034
_refine_diff_density_min -0.697
_refine_diff_density_rms 0.085
_refine_ls_extinction_method none
_refine_ls_goodness_of_fit_ref 1.031
_refine_ls_hydrogen_treatment mixed
_refine_ls_matrix_type full
_refine_ls_number_parameters 805
_refine_ls_number_reflns 10145
_refine_ls_number_restraints 1
_refine_ls_restrained_S_all 1.031
_refine_ls_R_factor_all 0.0479
_refine_ls_R_factor_gt 0.0329
_refine_ls_shift/su_max 0.000
_refine_ls_shift/su_mean 0.000
_refine_ls_structure_factor_coef Fsqd
_refine_ls_weighting_details 'calc w=1/[\s^2^(Fo^2^)+(0.0304P)^2^+7.7325P] where P=(Fo^2^+2Fc^2^)/3'
_refine_ls_weighting_scheme calc
_refine_ls_wR_factor_gt 0.0702
_refine_ls_wR_factor_ref 0.0764
_reflns_number_gt 8132
_reflns_number_total 10145
_reflns_threshold_expression >2sigma(I)
_cod_data_source_file cg400756z_si_002.cif
_cod_data_source_block Complex5
_cod_depositor_comments
;
The following automatic conversions were performed:

'_symmetry_cell_setting' value 'Monoclinic' changed to 'monoclinic'
according to /home/saulius/struct/CIF-dictionaries/cif_core.dic
dictionary named 'cif_core.dic' version 2.4.2 from
2011-04-26.

'_exptl_absorpt_correction_type' value 'Empirical'
changed to 'empirical' according to
/home/saulius/struct/CIF-dictionaries/cif_core.dic dictionary named
'cif_core.dic' version 2.4.2 from 2011-04-26.

Automatic conversion script
Id: cif_fix_values 1891 2012-01-12 08:04:46Z andrius 
;
_cod_original_cell_volume 5452(3)
_cod_original_sg_symbol_H-M P21/c
_cod_database_code 4508059

loop_
_symmetry_equiv_pos_as_xyz
'x, y, z'
'-x, y+1/2, -z+1/2'
'-x, -y, -z'
'x, -y-1/2, z-1/2'

loop_
_atom_site_label
_atom_site_type_symbol
_atom_site_fract_x
_atom_site_fract_y
_atom_site_fract_z
_atom_site_U_iso_or_equiv
_atom_site_adp_type
_atom_site_occupancy
_atom_site_symmetry_multiplicity
_atom_site_calc_flag
_atom_site_refinement_flags
Cd1 Cd 0.988994(6) 0.242065(12) 0.081852(19) 0.01384(6) Uani 1 1 d .
Cd2 Cd 1.534663(7) 0.758937(12) 0.892773(19) 0.01340(6) Uani 1 1 d .
O1 O 1.03347(6) 0.16781(12) 0.22349(18) 0.0171(4) Uani 1 1 d .
O2 O 1.06550(7) 0.18763(13) 0.04717(19) 0.0214(5) Uani 1 1 d .
O3 O 1.41391(6) 0.17620(12) 0.48860(19) 0.0177(5) Uani 1 1 d .
O4 O 1.38733(7) 0.24265(13) 0.64462(19) 0.0223(5) Uani 1 1 d .
O5 O 0.91849(7) 0.25798(12) 0.1326(2) 0.0206(5) Uani 1 1 d .
O6 O 0.91024(7) 0.16274(13) 0.2731(2) 0.0254(5) Uani 1 1 d .
O7 O 0.53461(7) 0.18413(14) 0.1012(2) 0.0300(6) Uani 1 1 d .
O8 O 0.54052(7) 0.27177(15) -0.0501(2) 0.0317(6) Uani 1 1 d .
N1 N 0.96021(8) 0.14425(15) -0.0457(2) 0.0199(6) Uani 1 1 d .
N2 N 0.91538(8) 0.08568(14) -0.1861(2) 0.0180(6) Uani 1 1 d .
N3 N 0.77313(8) 0.02294(15) -0.5295(2) 0.0197(6) Uani 1 1 d .
N4 N 0.73350(8) 0.03326(14) -0.4974(2) 0.0175(5) Uani 1 1 d .
N5 N 0.59483(8) -0.06959(14) -0.8301(2) 0.0156(5) Uani 1 1 d .
N6 N 0.55694(8) -0.14656(14) -0.9618(2) 0.0167(5) Uani 1 1 d .
N7 N 1.02922(8) 0.34912(14) 0.1679(2) 0.0178(6) Uani 1 1 d .
N8 N 1.08619(8) 0.41509(14) 0.2567(2) 0.0175(5) Uani 1 1 d .
N9 N 1.25705(9) 0.45622(15) 0.4954(2) 0.0226(6) Uani 1 1 d .
N10 N 1.26356(9) 0.51991(15) 0.5497(2) 0.0224(6) Uani 1 1 d .
N11 N 1.43631(8) 0.57772(14) 0.7678(2) 0.0163(5) Uani 1 1 d .
N12 N 1.49599(8) 0.64762(14) 0.8287(2) 0.0160(5) Uani 1 1 d .
C1 C 0.92093(10) 0.14748(18) -0.1072(3) 0.0197(7) Uani 1 1 d .
H1 H 0.8997 0.1872 -0.0977 0.024 Uiso 1 1 calc R
C2 C 0.98081(10) 0.07720(18) -0.0864(3) 0.0226(7) Uani 1 1 d .
H2 H 1.0092 0.0596 -0.0588 0.027 Uiso 1 1 calc R
C3 C 0.95382(10) 0.04028(18) -0.1727(3) 0.0211(7) Uani 1 1 d .
H3 H 0.9600 -0.0063 -0.2144 0.025 Uiso 1 1 calc R
C4 C 0.87843(10) 0.07325(17) -0.2730(3) 0.0185(7) Uani 1 1 d .
C5 C 0.83476(10) 0.0841(2) -0.2386(3) 0.0247(7) Uani 1 1 d .
H5 H 0.8295 0.1010 -0.1592 0.030 Uiso 1 1 calc R
C6 C 0.79883(11) 0.0701(2) -0.3213(3) 0.0247(7) Uani 1 1 d .
H6 H 0.7695 0.0778 -0.2982 0.030 Uiso 1 1 calc R
C7 C 0.80696(10) 0.04429(17) -0.4390(3) 0.0179(7) Uani 1 1 d .
C8 C 0.85071(10) 0.03564(19) -0.4734(3) 0.0235(7) Uani 1 1 d .
H8 H 0.8560 0.0198 -0.5532 0.028 Uiso 1 1 calc R
C9 C 0.88669(11) 0.05013(19) -0.3913(3) 0.0236(7) Uani 1 1 d .
H9 H 0.9161 0.0444 -0.4154 0.028 Uiso 1 1 calc R
C10 C 0.70008(10) 0.00689(17) -0.5869(3) 0.0155(6) Uani 1 1 d .
C11 C 0.65580(10) 0.02439(17) -0.5630(3) 0.0177(7) Uani 1 1 d .
H11 H 0.6495 0.0527 -0.4926 0.021 Uiso 1 1 calc R
C12 C 0.62084(10) 0.00009(17) -0.6432(3) 0.0177(7) Uani 1 1 d .
H12 H 0.5912 0.0127 -0.6276 0.021 Uiso 1 1 calc R
C13 C 0.63029(10) -0.04304(17) -0.7465(3) 0.0153(6) Uani 1 1 d .
C14 C 0.67485(10) -0.06088(18) -0.7709(3) 0.0185(7) Uani 1 1 d .
H14 H 0.6811 -0.0896 -0.8409 0.022 Uiso 1 1 calc R
C15 C 0.70927(10) -0.03592(17) -0.6915(3) 0.0173(6) Uani 1 1 d .
H15 H 0.7389 -0.0478 -0.7078 0.021 Uiso 1 1 calc R
C16 C 0.59341(10) -0.14033(18) -0.8901(3) 0.0178(7) Uani 1 1 d .
H16 H 0.6155 -0.1792 -0.8812 0.021 Uiso 1 1 calc R
C17 C 0.53330(10) -0.07736(18) -0.9469(3) 0.0186(7) Uani 1 1 d .
H17 H 0.5056 -0.0655 -0.9864 0.022 Uiso 1 1 calc R
C18 C 0.55612(10) -0.02902(19) -0.8665(3) 0.0207(7) Uani 1 1 d .
H18 H 0.5475 0.0211 -0.8410 0.025 Uiso 1 1 calc R
C19 C 1.06377(10) 0.34486(17) 0.2472(3) 0.0169(6) Uani 1 1 d .
H19 H 1.0720 0.2995 0.2915 0.020 Uiso 1 1 calc R
C20 C 1.02889(10) 0.42652(18) 0.1249(3) 0.0203(7) Uani 1 1 d .
H20 H 1.0079 0.4470 0.0669 0.024 Uiso 1 1 calc R
C21 C 1.06325(10) 0.46789(18) 0.1788(3) 0.0202(7) Uani 1 1 d .
H21 H 1.0701 0.5210 0.1664 0.024 Uiso 1 1 calc R
C22 C 1.12894(10) 0.42735(18) 0.3191(3) 0.0177(7) Uani 1 1 d .
C23 C 1.13860(10) 0.49962(18) 0.3750(3) 0.0211(7) Uani 1 1 d .
H23 H 1.1171 0.5397 0.3739 0.025 Uiso 1 1 calc R
C24 C 1.18069(11) 0.51139(19) 0.4326(3) 0.0228(7) Uani 1 1 d .
H24 H 1.1877 0.5600 0.4693 0.027 Uiso 1 1 calc R
C25 C 1.21261(10) 0.45086(19) 0.4360(3) 0.0195(7) Uani 1 1 d .
C26 C 1.20280(10) 0.37973(19) 0.3778(3) 0.0208(7) Uani 1 1 d .
H26 H 1.2243 0.3397 0.3785 0.025 Uiso 1 1 calc R
C27 C 1.16107(10) 0.36789(18) 0.3184(3) 0.0191(7) Uani 1 1 d .
H27 H 1.1546 0.3202 0.2783 0.023 Uiso 1 1 calc R
C28 C 1.30823(10) 0.52741(19) 0.6064(3) 0.0198(7) Uani 1 1 d .
C29 C 1.31698(10) 0.60027(19) 0.6604(3) 0.0224(7) Uani 1 1 d .
H47 H 1.2944 0.6385 0.6604 0.027 Uiso 1 1 calc R
C30 C 1.35899(10) 0.61692(19) 0.7145(3) 0.0209(7) Uani 1 1 d .
H46 H 1.3647 0.6659 0.7511 0.025 Uiso 1 1 calc R
C31 C 1.39263(10) 0.55956(18) 0.7136(3) 0.0181(7) Uani 1 1 d .
C32 C 1.38424(10) 0.48542(18) 0.6619(3) 0.0196(7) Uani 1 1 d .
H44 H 1.4067 0.4470 0.6628 0.024 Uiso 1 1 calc R
C33 C 1.34167(10) 0.46949(19) 0.6087(3) 0.0220(7) Uani 1 1 d .
H43 H 1.3355 0.4199 0.5744 0.026 Uiso 1 1 calc R
C34 C 1.45734(10) 0.64883(18) 0.7648(3) 0.0176(7) Uani 1 1 d .
H50 H 1.4458 0.6930 0.7227 0.021 Uiso 1 1 calc R
C35 C 1.46372(10) 0.52816(18) 0.8394(3) 0.0210(7) Uani 1 1 d .
H48 H 1.4584 0.4753 0.8583 0.025 Uiso 1 1 calc R
C36 C 1.49996(10) 0.57249(18) 0.8764(3) 0.0199(7) Uani 1 1 d .
H49 H 1.5240 0.5546 0.9269 0.024 Uiso 1 1 calc R
C37 C 1.06790(10) 0.17040(17) 0.1589(3) 0.0165(6) Uani 1 1 d .
C38 C 1.11329(9) 0.15900(16) 0.2234(3) 0.0156(6) Uani 1 1 d .
C39 C 1.15140(10) 0.15664(17) 0.1547(3) 0.0175(6) Uani 1 1 d .
H34 H 1.1482 0.1557 0.0693 0.021 Uiso 1 1 calc R
C40 C 1.19394(10) 0.15567(17) 0.2118(3) 0.0181(7) Uani 1 1 d .
H33 H 1.2190 0.1538 0.1642 0.022 Uiso 1 1 calc R
C41 C 1.20007(10) 0.15749(16) 0.3399(3) 0.0155(6) Uani 1 1 d .
C42 C 1.16161(10) 0.15758(18) 0.4079(3) 0.0187(7) Uani 1 1 d .
H31 H 1.1647 0.1574 0.4933 0.022 Uiso 1 1 calc R
C43 C 1.11893(10) 0.15787(18) 0.3506(3) 0.0186(7) Uani 1 1 d .
H30 H 1.0938 0.1573 0.3980 0.022 Uiso 1 1 calc R
C44 C 1.24614(9) 0.16374(17) 0.3980(3) 0.0156(6) Uani 1 1 d .
C45 C 1.25412(10) 0.20212(18) 0.5101(3) 0.0181(7) Uani 1 1 d .
H36 H 1.2298 0.2202 0.5526 0.022 Uiso 1 1 calc R
C46 C 1.29749(10) 0.21403(18) 0.5600(3) 0.0181(6) Uani 1 1 d .
H37 H 1.3020 0.2402 0.6347 0.022 Uiso 1 1 calc R
C47 C 1.33424(9) 0.18680(17) 0.4981(3) 0.0155(6) Uani 1 1 d .
C48 C 1.32657(10) 0.14621(18) 0.3886(3) 0.0184(7) Uani 1 1 d .
H39 H 1.3509 0.1263 0.3479 0.022 Uiso 1 1 calc R
C49 C 1.28343(10) 0.13485(17) 0.3387(3) 0.0181(7) Uani 1 1 d .
H40 H 1.2791 0.1076 0.2648 0.022 Uiso 1 1 calc R
C50 C 1.38147(9) 0.20190(18) 0.5483(3) 0.0169(6) Uani 1 1 d .
C51 C 0.89538(10) 0.20995(18) 0.1932(3) 0.0179(7) Uani 1 1 d .
C52 C 0.84523(9) 0.21090(17) 0.1658(3) 0.0159(6) Uani 1 1 d .
C53 C 0.81666(10) 0.17336(18) 0.2436(3) 0.0191(7) Uani 1 1 d .
H53 H 0.8286 0.1470 0.3129 0.023 Uiso 1 1 calc R
C54 C 0.77073(10) 0.17458(18) 0.2194(3) 0.0189(7) Uani 1 1 d .
H54 H 0.7522 0.1499 0.2741 0.023 Uiso 1 1 calc R
C55 C 0.75132(9) 0.21168(17) 0.1158(3) 0.0155(6) Uani 1 1 d .
C56 C 0.78069(10) 0.24700(17) 0.0356(3) 0.0184(7) Uani 1 1 d .
H56 H 0.7689 0.2705 -0.0363 0.022 Uiso 1 1 calc R
C57 C 0.82650(10) 0.24783(17) 0.0606(3) 0.0194(7) Uani 1 1 d .
H57 H 0.8451 0.2732 0.0069 0.023 Uiso 1 1 calc R
C58 C 0.70186(9) 0.21438(17) 0.0919(3) 0.0156(6) Uani 1 1 d .
C59 C 0.67364(10) 0.16018(18) 0.1467(3) 0.0213(7) Uani 1 1 d .
H59 H 0.6862 0.1210 0.1979 0.026 Uiso 1 1 calc R
C60 C 0.62756(10) 0.16372(19) 0.1262(3) 0.0229(7) Uani 1 1 d .
H60 H 0.6095 0.1277 0.1655 0.027 Uiso 1 1 calc R
C61 C 0.60751(10) 0.22006(18) 0.0480(3) 0.0192(7) Uani 1 1 d .
C62 C 0.63529(10) 0.27261(18) -0.0100(3) 0.0216(7) Uani 1 1 d .
H62 H 0.6227 0.3095 -0.0652 0.026 Uiso 1 1 calc R
C63 C 0.68131(10) 0.27093(18) 0.0128(3) 0.0198(7) Uani 1 1 d .
H63 H 0.6991 0.3081 -0.0250 0.024 Uiso 1 1 calc R
C64 C 0.55708(10) 0.2260(2) 0.0289(3) 0.0247(8) Uani 1 1 d .
O1W O 0.98251(8) 0.33110(13) -0.0779(2) 0.0210(5) Uani 1 1 d D
O2W O 1.53349(8) 0.82631(13) 0.7081(2) 0.0307(6) Uani 1 1 d .
O3W O 0.5341(14) 0.371(3) -0.181(4) 1.22(4) Uiso 1 1 d .
H1A H 0.9595(15) 0.332(3) -0.117(4) 0.060(15) Uiso 1 1 d .
H2A H 1.0044(11) 0.327(3) -0.130(3) 0.062(14) Uiso 1 1 d D

loop_
_atom_site_aniso_label
_atom_site_aniso_U_11
_atom_site_aniso_U_22
_atom_site_aniso_U_33
_atom_site_aniso_U_23
_atom_site_aniso_U_13
_atom_site_aniso_U_12
Cd1 0.00801(11) 0.01891(12) 0.01422(12) -0.00014(8) -0.00302(8) -0.00134(8)
Cd2 0.00924(11) 0.01633(12) 0.01434(12) -0.00088(8) -0.00227(8) -0.00309(8)
O1 0.0092(10) 0.0227(11) 0.0195(12) 0.0010(9) 0.0003(9) -0.0003(8)
O2 0.0131(11) 0.0322(13) 0.0183(12) 0.0001(9) -0.0044(9) 0.0015(9)
O3 0.0090(10) 0.0238(11) 0.0203(12) 0.0023(9) 0.0001(9) 0.0010(8)
O4 0.0117(11) 0.0376(14) 0.0172(12) -0.0014(10) -0.0032(9) -0.0016(9)
O5 0.0110(10) 0.0224(12) 0.0285(13) -0.0016(9) 0.0006(9) -0.0007(8)
O6 0.0165(11) 0.0258(12) 0.0328(14) 0.0023(10) -0.0109(10) -0.0004(9)
O7 0.0116(11) 0.0366(14) 0.0422(15) -0.0188(12) 0.0045(11) -0.0066(10)
O8 0.0150(12) 0.0462(15) 0.0329(14) -0.0151(12) -0.0100(10) 0.0091(10)
N1 0.0169(14) 0.0226(14) 0.0196(14) -0.0014(11) -0.0047(11) -0.0004(11)
N2 0.0142(13) 0.0195(14) 0.0198(14) 0.0004(11) -0.0049(11) -0.0017(10)
N3 0.0165(14) 0.0206(14) 0.0215(15) -0.0004(11) -0.0035(11) -0.0057(10)
N4 0.0154(13) 0.0167(13) 0.0196(14) 0.0001(10) -0.0052(11) -0.0026(10)
N5 0.0127(13) 0.0189(13) 0.0150(13) -0.0031(10) -0.0030(10) -0.0032(10)
N6 0.0135(13) 0.0199(13) 0.0162(14) -0.0010(10) -0.0034(11) -0.0027(10)
N7 0.0146(13) 0.0187(14) 0.0195(14) 0.0012(11) -0.0051(11) -0.0020(10)
N8 0.0150(13) 0.0185(13) 0.0182(14) 0.0016(10) -0.0061(11) -0.0038(10)
N9 0.0251(15) 0.0220(15) 0.0209(15) 0.0012(11) 0.0036(12) -0.0065(11)
N10 0.0240(15) 0.0233(15) 0.0202(15) 0.0016(12) 0.0048(12) -0.0050(11)
N11 0.0127(13) 0.0177(13) 0.0182(14) -0.0006(10) -0.0031(10) -0.0047(10)
N12 0.0120(13) 0.0180(13) 0.0180(14) -0.0023(10) -0.0010(11) -0.0012(10)
C1 0.0180(16) 0.0211(16) 0.0193(17) -0.0009(13) -0.0047(13) -0.0005(12)
C2 0.0162(16) 0.0228(17) 0.0281(19) 0.0023(14) -0.0055(14) -0.0018(13)
C3 0.0185(16) 0.0175(16) 0.0267(18) -0.0021(13) -0.0048(14) 0.0014(12)
C4 0.0206(16) 0.0134(15) 0.0209(17) 0.0012(12) -0.0057(13) -0.0049(12)
C5 0.0217(17) 0.038(2) 0.0145(17) -0.0028(14) -0.0019(14) -0.0050(14)
C6 0.0159(16) 0.037(2) 0.0214(18) 0.0032(14) 0.0005(14) -0.0037(14)
C7 0.0197(16) 0.0160(16) 0.0174(17) 0.0014(12) -0.0041(13) -0.0040(12)
C8 0.0204(17) 0.0272(18) 0.0225(18) -0.0090(14) -0.0028(14) -0.0007(13)
C9 0.0166(16) 0.0274(18) 0.0268(19) -0.0083(14) -0.0004(14) -0.0004(13)
C10 0.0163(16) 0.0132(15) 0.0166(16) 0.0030(12) -0.0042(13) -0.0028(11)
C11 0.0206(16) 0.0153(15) 0.0170(17) -0.0024(12) -0.0013(13) -0.0019(12)
C12 0.0101(15) 0.0217(16) 0.0210(17) -0.0028(13) -0.0018(13) -0.0032(12)
C13 0.0140(15) 0.0145(15) 0.0166(16) 0.0014(12) -0.0052(12) -0.0044(11)
C14 0.0189(16) 0.0200(16) 0.0163(16) -0.0040(12) -0.0008(13) -0.0012(12)
C15 0.0123(15) 0.0205(16) 0.0190(17) 0.0006(13) -0.0004(13) -0.0010(12)
C16 0.0158(16) 0.0188(16) 0.0185(17) -0.0016(12) -0.0028(13) -0.0017(12)
C17 0.0112(15) 0.0217(17) 0.0224(17) -0.0010(13) -0.0047(13) 0.0002(12)
C18 0.0155(16) 0.0221(17) 0.0241(18) -0.0050(13) -0.0010(13) 0.0019(12)
C19 0.0171(16) 0.0149(15) 0.0183(17) 0.0015(12) -0.0033(13) -0.0031(12)
C20 0.0163(16) 0.0221(17) 0.0220(17) 0.0053(13) -0.0046(13) 0.0024(12)
C21 0.0192(16) 0.0174(16) 0.0236(18) 0.0048(13) -0.0032(14) -0.0030(12)
C22 0.0150(15) 0.0225(16) 0.0153(16) 0.0040(12) -0.0028(13) -0.0050(12)
C23 0.0187(17) 0.0196(16) 0.0246(18) 0.0000(13) -0.0041(14) -0.0010(12)
C24 0.0254(18) 0.0236(17) 0.0189(17) -0.0029(13) -0.0037(14) -0.0107(13)
C25 0.0122(15) 0.0299(18) 0.0161(17) 0.0073(13) -0.0021(13) -0.0056(13)
C26 0.0172(16) 0.0269(18) 0.0182(17) 0.0051(13) -0.0005(13) -0.0024(13)
C27 0.0159(16) 0.0217(17) 0.0193(17) 0.0042(13) -0.0014(13) -0.0034(12)
C28 0.0157(16) 0.0301(18) 0.0132(16) 0.0050(13) -0.0033(13) -0.0074(13)
C29 0.0180(17) 0.0272(18) 0.0219(18) 0.0051(14) -0.0011(14) -0.0035(13)
C30 0.0195(17) 0.0245(17) 0.0185(17) 0.0026(13) -0.0028(13) -0.0072(13)
C31 0.0161(16) 0.0231(17) 0.0149(16) 0.0029(13) -0.0009(13) -0.0083(12)
C32 0.0175(16) 0.0235(17) 0.0178(17) -0.0003(13) 0.0001(13) -0.0045(12)
C33 0.0255(18) 0.0247(17) 0.0159(17) -0.0033(13) 0.0026(14) -0.0134(14)
C34 0.0194(16) 0.0180(16) 0.0151(16) -0.0003(12) -0.0023(13) -0.0018(12)
C35 0.0197(17) 0.0177(16) 0.0251(18) 0.0028(13) -0.0041(14) -0.0017(12)
C36 0.0163(16) 0.0217(17) 0.0211(17) -0.0003(13) -0.0045(13) -0.0004(12)
C37 0.0134(15) 0.0135(15) 0.0219(18) -0.0043(12) -0.0049(13) 0.0001(11)
C38 0.0122(15) 0.0137(15) 0.0201(17) -0.0009(12) -0.0051(12) -0.0005(11)
C39 0.0163(16) 0.0192(16) 0.0166(16) -0.0033(12) -0.0027(13) 0.0020(12)
C40 0.0113(15) 0.0188(16) 0.0242(18) -0.0024(13) 0.0008(13) 0.0027(12)
C41 0.0131(15) 0.0129(15) 0.0201(17) 0.0000(12) -0.0023(12) 0.0000(11)
C42 0.0144(16) 0.0256(17) 0.0160(16) 0.0051(13) -0.0019(13) 0.0001(12)
C43 0.0106(15) 0.0237(17) 0.0213(17) 0.0034(13) 0.0005(13) -0.0003(12)
C44 0.0122(15) 0.0149(15) 0.0195(16) 0.0048(12) -0.0018(12) 0.0013(11)
C45 0.0115(15) 0.0250(17) 0.0179(17) 0.0029(13) 0.0004(12) 0.0045(12)
C46 0.0142(15) 0.0227(16) 0.0171(16) -0.0001(13) -0.0027(13) 0.0005(12)
C47 0.0112(15) 0.0166(15) 0.0183(16) 0.0059(12) -0.0034(12) 0.0010(11)
C48 0.0120(15) 0.0230(16) 0.0202(17) 0.0006(13) 0.0015(13) 0.0062(12)
C49 0.0153(16) 0.0198(16) 0.0189(17) -0.0013(13) -0.0029(13) 0.0028(12)
C50 0.0121(15) 0.0215(16) 0.0164(17) 0.0084(13) -0.0051(13) -0.0004(12)
C51 0.0142(15) 0.0175(16) 0.0218(17) -0.0085(13) -0.0009(13) 0.0011(12)
C52 0.0122(15) 0.0178(15) 0.0176(16) -0.0024(12) -0.0018(12) 0.0000(12)
C53 0.0179(16) 0.0237(17) 0.0153(16) 0.0001(13) -0.0018(13) 0.0013(12)
C54 0.0161(16) 0.0231(17) 0.0178(17) 0.0005(13) 0.0045(13) -0.0033(12)
C55 0.0130(15) 0.0154(15) 0.0180(16) -0.0039(12) 0.0000(12) 0.0003(11)
C56 0.0120(15) 0.0209(16) 0.0220(17) 0.0063(13) -0.0029(12) 0.0022(12)
C57 0.0143(15) 0.0189(16) 0.0256(17) 0.0039(13) 0.0054(13) -0.0009(12)
C58 0.0097(14) 0.0180(15) 0.0192(16) -0.0039(12) 0.0005(12) -0.0013(11)
C59 0.0171(16) 0.0219(17) 0.0248(18) 0.0054(13) -0.0005(14) -0.0009(13)
C60 0.0139(16) 0.0277(18) 0.0274(19) -0.0010(14) 0.0043(14) -0.0089(13)
C61 0.0111(15) 0.0222(17) 0.0243(17) -0.0109(13) 0.0003(13) -0.0002(12)
C62 0.0150(16) 0.0180(16) 0.0313(19) 0.0000(14) -0.0040(14) 0.0020(12)
C63 0.0140(15) 0.0185(16) 0.0270(18) 0.0012(13) 0.0019(13) -0.0008(12)
C64 0.0115(16) 0.0331(19) 0.0297(19) -0.0215(16) 0.0035(15) -0.0053(14)
O1W 0.0139(12) 0.0316(13) 0.0170(12) 0.0005(10) -0.0049(10) -0.0025(10)
O2W 0.0382(14) 0.0267(13) 0.0286(13) 0.0097(10) 0.0138(11) 0.0141(11)

loop_
_atom_type_symbol
_atom_type_description
_atom_type_scat_dispersion_real
_atom_type_scat_dispersion_imag
_atom_type_scat_source
C C 0.0033 0.0016 'International Tables Vol C Tables 4.2.6.8 and 6.1.1.4'
H H 0.0000 0.0000 'International Tables Vol C Tables 4.2.6.8 and 6.1.1.4'
N N 0.0061 0.0033 'International Tables Vol C Tables 4.2.6.8 and 6.1.1.4'
O O 0.0106 0.0060 'International Tables Vol C Tables 4.2.6.8 and 6.1.1.4'
Cd Cd -0.8075 1.2024 'International Tables Vol C Tables 4.2.6.8 and 6.1.1.4'

loop_
_geom_angle_atom_site_label_1
_geom_angle_atom_site_label_2
_geom_angle_atom_site_label_3
_geom_angle
_geom_angle_site_symmetry_1
_geom_angle_site_symmetry_3
O5 Cd1 N1 84.83(8) . .
O5 Cd1 O1W 93.81(8) . .
N1 Cd1 O1W 89.87(9) . .
O5 Cd1 N7 106.15(8) . .
N1 Cd1 N7 165.15(9) . .
O1W Cd1 N7 79.62(9) . .
O5 Cd1 O1 114.23(8) . .
N1 Cd1 O1 101.20(8) . .
O1W Cd1 O1 150.47(8) . .
N7 Cd1 O1 83.63(8) . .
O5 Cd1 O2 164.58(7) . .
N1 Cd1 O2 87.60(8) . .
O1W Cd1 O2 99.60(8) . .
N7 Cd1 O2 83.89(8) . .
O1 Cd1 O2 54.27(7) . .
O5 Cd1 C37 141.89(9) . .
N1 Cd1 C37 98.93(9) . .
O1W Cd1 C37 123.94(9) . .
N7 Cd1 C37 78.75(8) . .
O1 Cd1 C37 27.71(8) . .
O2 Cd1 C37 27.17(8) . .
O7 Cd2 N12 85.06(8) 3_766 .
O7 Cd2 O2W 81.07(9) 3_766 .
N12 Cd2 O2W 98.82(9) . .
O7 Cd2 N6 85.25(8) 3_766 1_667
N12 Cd2 N6 153.14(9) . 1_667
O2W Cd2 N6 104.33(9) . 1_667
O7 Cd2 O4 160.10(8) 3_766 2_856
N12 Cd2 O4 109.26(8) . 2_856
O2W Cd2 O4 83.05(8) . 2_856
N6 Cd2 O4 87.14(8) 1_667 2_856
O7 Cd2 O3 141.49(8) 3_766 2_856
N12 Cd2 O3 89.03(8) . 2_856
O2W Cd2 O3 137.41(7) . 2_856
N6 Cd2 O3 83.14(8) 1_667 2_856
O4 Cd2 O3 55.10(7) 2_856 2_856
O7 Cd2 C50 164.29(9) 3_766 2_856
N12 Cd2 C50 102.81(9) . 2_856
O2W Cd2 C50 110.61(9) . 2_856
N6 Cd2 C50 81.72(9) 1_667 2_856
O4 Cd2 C50 27.58(8) 2_856 2_856
O3 Cd2 C50 27.79(8) 2_856 2_856
C37 O1 Cd1 93.47(17) . .
C37 O2 Cd1 86.83(17) . .
C50 O3 Cd2 90.32(18) . 2_846
C50 O4 Cd2 90.82(17) . 2_846
C51 O5 Cd1 126.74(19) . .
C64 O7 Cd2 106.8(2) . 3_766
C1 N1 C2 105.6(3) . .
C1 N1 Cd1 124.8(2) . .
C2 N1 Cd1 129.1(2) . .
C1 N2 C3 106.7(2) . .
C1 N2 C4 126.7(3) . .
C3 N2 C4 126.5(3) . .
N4 N3 C7 114.3(3) . .
N3 N4 C10 113.3(2) . .
C16 N5 C18 107.0(2) . .
C16 N5 C13 125.8(2) . .
C18 N5 C13 127.2(2) . .
C16 N6 C17 105.9(2) . .
C16 N6 Cd2 131.4(2) . 1_443
C17 N6 Cd2 122.26(19) . 1_443
C19 N7 C20 105.4(2) . .
C19 N7 Cd1 126.19(19) . .
C20 N7 Cd1 126.68(19) . .
C19 N8 C21 106.8(2) . .
C19 N8 C22 125.7(2) . .
C21 N8 C22 126.7(2) . .
N10 N9 C25 112.7(3) . .
N9 N10 C28 113.5(3) . .
C34 N11 C35 106.9(2) . .
C34 N11 C31 126.1(3) . .
C35 N11 C31 126.9(2) . .
C34 N12 C36 105.7(2) . .
C34 N12 Cd2 124.1(2) . .
C36 N12 Cd2 127.54(19) . .
N1 C1 N2 111.5(3) . .
N1 C1 H1 124.3 . .
N2 C1 H1 124.3 . .
C3 C2 N1 110.2(3) . .
C3 C2 H2 124.9 . .
N1 C2 H2 124.9 . .
C2 C3 N2 106.0(3) . .
C2 C3 H3 127.0 . .
N2 C3 H3 127.0 . .
C9 C4 C5 120.4(3) . .
C9 C4 N2 119.5(3) . .
C5 C4 N2 120.1(3) . .
C6 C5 C4 120.4(3) . .
C6 C5 H5 119.8 . .
C4 C5 H5 119.8 . .
C5 C6 C7 119.4(3) . .
C5 C6 H6 120.3 . .
C7 C6 H6 120.3 . .
C8 C7 C6 119.7(3) . .
C8 C7 N3 115.4(3) . .
C6 C7 N3 124.8(3) . .
C9 C8 C7 121.0(3) . .
C9 C8 H8 119.5 . .
C7 C8 H8 119.5 . .
C8 C9 C4 119.0(3) . .
C8 C9 H9 120.5 . .
C4 C9 H9 120.5 . .
C11 C10 C15 119.6(3) . .
C11 C10 N4 116.1(3) . .
C15 C10 N4 124.3(3) . .
C12 C11 C10 120.5(3) . .
C12 C11 H11 119.8 . .
C10 C11 H11 119.8 . .
C13 C12 C11 119.5(3) . .
C13 C12 H12 120.3 . .
C11 C12 H12 120.3 . .
C12 C13 C14 120.2(3) . .
C12 C13 N5 120.6(3) . .
C14 C13 N5 119.1(3) . .
C15 C14 C13 119.8(3) . .
C15 C14 H14 120.1 . .
C13 C14 H14 120.1 . .
C14 C15 C10 120.3(3) . .
C14 C15 H15 119.8 . .
C10 C15 H15 119.8 . .
N6 C16 N5 111.2(3) . .
N6 C16 H16 124.4 . .
N5 C16 H16 124.4 . .
C18 C17 N6 110.2(3) . .
C18 C17 H17 124.9 . .
N6 C17 H17 124.9 . .
C17 C18 N5 105.7(3) . .
C17 C18 H18 127.2 . .
N5 C18 H18 127.2 . .
N7 C19 N8 111.5(3) . .
N7 C19 H19 124.2 . .
N8 C19 H19 124.2 . .
C21 C20 N7 110.4(3) . .
C21 C20 H20 124.8 . .
N7 C20 H20 124.8 . .
C20 C21 N8 105.8(3) . .
C20 C21 H21 127.1 . .
N8 C21 H21 127.1 . .
C27 C22 C23 120.8(3) . .
C27 C22 N8 119.4(3) . .
C23 C22 N8 119.8(3) . .
C24 C23 C22 119.1(3) . .
C24 C23 H23 120.4 . .
C22 C23 H23 120.4 . .
C23 C24 C25 120.4(3) . .
C23 C24 H24 119.8 . .
C25 C24 H24 119.8 . .
C26 C25 C24 119.8(3) . .
C26 C25 N9 115.3(3) . .
C24 C25 N9 124.9(3) . .
C25 C26 C27 120.2(3) . .
C25 C26 H26 119.9 . .
C27 C26 H26 119.9 . .
C26 C27 C22 119.7(3) . .
C26 C27 H27 120.2 . .
C22 C27 H27 120.2 . .
C29 C28 C33 119.8(3) . .
C29 C28 N10 114.2(3) . .
C33 C28 N10 126.0(3) . .
C28 C29 C30 120.6(3) . .
C28 C29 H47 119.7 . .
C30 C29 H47 119.7 . .
C29 C30 C31 119.3(3) . .
C29 C30 H46 120.3 . .
C31 C30 H46 120.3 . .
C32 C31 C30 121.0(3) . .
C32 C31 N11 120.0(3) . .
C30 C31 N11 119.0(3) . .
C31 C32 C33 118.9(3) . .
C31 C32 H44 120.5 . .
C33 C32 H44 120.5 . .
C32 C33 C28 120.4(3) . .
C32 C33 H43 119.8 . .
C28 C33 H43 119.8 . .
N12 C34 N11 111.5(3) . .
N12 C34 H50 124.3 . .
N11 C34 H50 124.3 . .
C36 C35 N11 105.7(3) . .
C36 C35 H48 127.1 . .
N11 C35 H48 127.1 . .
C35 C36 N12 110.2(3) . .
C35 C36 H49 124.9 . .
N12 C36 H49 124.9 . .
O2 C37 O1 122.6(3) . .
O2 C37 C38 119.3(3) . .
O1 C37 C38 117.8(3) . .
O2 C37 Cd1 66.01(15) . .
O1 C37 Cd1 58.83(14) . .
C38 C37 Cd1 159.6(2) . .
C43 C38 C39 118.5(3) . .
C43 C38 C37 121.9(3) . .
C39 C38 C37 119.4(3) . .
C40 C39 C38 120.8(3) . .
C40 C39 H34 119.6 . .
C38 C39 H34 119.6 . .
C39 C40 C41 121.2(3) . .
C39 C40 H33 119.4 . .
C41 C40 H33 119.4 . .
C42 C41 C40 117.5(3) . .
C42 C41 C44 122.6(3) . .
C40 C41 C44 119.8(3) . .
C43 C42 C41 121.2(3) . .
C43 C42 H31 119.4 . .
C41 C42 H31 119.4 . .
C42 C43 C38 120.7(3) . .
C42 C43 H30 119.7 . .
C38 C43 H30 119.7 . .
C45 C44 C49 117.6(3) . .
C45 C44 C41 121.3(3) . .
C49 C44 C41 121.0(3) . .
C46 C45 C44 121.6(3) . .
C46 C45 H36 119.2 . .
C44 C45 H36 119.2 . .
C45 C46 C47 120.0(3) . .
C45 C46 H37 120.0 . .
C47 C46 H37 120.0 . .
C48 C47 C46 118.8(3) . .
C48 C47 C50 120.4(3) . .
C46 C47 C50 120.8(3) . .
C49 C48 C47 121.1(3) . .
C49 C48 H39 119.5 . .
C47 C48 H39 119.5 . .
C48 C49 C44 120.8(3) . .
C48 C49 H40 119.6 . .
C44 C49 H40 119.6 . .
O4 C50 O3 122.6(3) . .
O4 C50 C47 118.8(3) . .
O3 C50 C47 118.5(3) . .
O4 C50 Cd2 61.60(15) . 2_846
O3 C50 Cd2 61.89(15) . 2_846
C47 C50 Cd2 167.1(2) . 2_846
O6 C51 O5 126.2(3) . .
O6 C51 C52 117.2(3) . .
O5 C51 C52 116.6(3) . .
C53 C52 C57 118.4(3) . .
C53 C52 C51 120.5(3) . .
C57 C52 C51 121.1(3) . .
C54 C53 C52 120.7(3) . .
C54 C53 H53 119.6 . .
C52 C53 H53 119.6 . .
C53 C54 C55 121.8(3) . .
C53 C54 H54 119.1 . .
C55 C54 H54 119.1 . .
C54 C55 C56 116.9(3) . .
C54 C55 C58 121.6(3) . .
C56 C55 C58 121.5(3) . .
C57 C56 C55 121.6(3) . .
C57 C56 H56 119.2 . .
C55 C56 H56 119.2 . .
C56 C57 C52 120.5(3) . .
C56 C57 H57 119.8 . .
C52 C57 H57 119.8 . .
C59 C58 C63 117.1(3) . .
C59 C58 C55 121.2(3) . .
C63 C58 C55 121.7(3) . .
C60 C59 C58 121.2(3) . .
C60 C59 H59 119.4 . .
C58 C59 H59 119.4 . .
C59 C60 C61 121.3(3) . .
C59 C60 H60 119.3 . .
C61 C60 H60 119.3 . .
C62 C61 C60 118.0(3) . .
C62 C61 C64 120.5(3) . .
C60 C61 C64 121.5(3) . .
C63 C62 C61 120.9(3) . .
C63 C62 H62 119.5 . .
C61 C62 H62 119.5 . .
C62 C63 C58 121.4(3) . .
C62 C63 H63 119.3 . .
C58 C63 H63 119.3 . .
O8 C64 O7 124.9(3) . .
O8 C64 C61 119.6(3) . .
O7 C64 C61 115.4(3) . .
Cd1 O1W H1A 118(3) . .
Cd1 O1W H2A 114(3) . .
H1A O1W H2A 107(4) . .

loop_
_geom_bond_atom_site_label_1
_geom_bond_atom_site_label_2
_geom_bond_distance
_geom_bond_site_symmetry_2
Cd1 O5 2.211(2) .
Cd1 N1 2.293(3) .
Cd1 O1W 2.298(2) .
Cd1 N7 2.335(2) .
Cd1 O1 2.342(2) .
Cd1 O2 2.500(2) .
Cd1 C37 2.732(3) .
Cd2 O7 2.276(2) 3_766
Cd2 N12 2.291(2) .
Cd2 O2W 2.309(2) .
Cd2 N6 2.319(2) 1_667
Cd2 O4 2.391(2) 2_856
Cd2 O3 2.397(2) 2_856
Cd2 C50 2.718(3) 2_856
O1 C37 1.272(4) .
O2 C37 1.249(4) .
O3 C50 1.267(4) .
O3 Cd2 2.397(2) 2_846
O4 C50 1.259(4) .
O4 Cd2 2.391(2) 2_846
O5 C51 1.269(4) .
O6 C51 1.244(4) .
O7 C64 1.272(4) .
O7 Cd2 2.276(2) 3_766
O8 C64 1.239(4) .
N1 C1 1.317(4) .
N1 C2 1.370(4) .
N2 C1 1.355(4) .
N2 C3 1.377(4) .
N2 C4 1.428(4) .
N3 N4 1.259(3) .
N3 C7 1.418(4) .
N4 C10 1.427(4) .
N5 C16 1.360(4) .
N5 C18 1.379(4) .
N5 C13 1.429(4) .
N6 C16 1.307(4) .
N6 C17 1.376(4) .
N6 Cd2 2.319(2) 1_443
N7 C19 1.309(4) .
N7 C20 1.387(4) .
N8 C19 1.360(4) .
N8 C21 1.384(4) .
N8 C22 1.425(4) .
N9 N10 1.237(4) .
N9 C25 1.443(4) .
N10 C28 1.441(4) .
N11 C34 1.354(4) .
N11 C35 1.380(4) .
N11 C31 1.431(4) .
N12 C34 1.312(4) .
N12 C36 1.372(4) .
C1 H1 0.9300 .
C2 C3 1.355(4) .
C2 H2 0.9300 .
C3 H3 0.9300 .
C4 C9 1.380(4) .
C4 C5 1.382(4) .
C5 C6 1.381(4) .
C5 H5 0.9300 .
C6 C7 1.387(4) .
C6 H6 0.9300 .
C7 C8 1.380(4) .
C8 C9 1.379(4) .
C8 H8 0.9300 .
C9 H9 0.9300 .
C10 C11 1.387(4) .
C10 C15 1.387(4) .
C11 C12 1.385(4) .
C11 H11 0.9300 .
C12 C13 1.380(4) .
C12 H12 0.9300 .
C13 C14 1.397(4) .
C14 C15 1.372(4) .
C14 H14 0.9300 .
C15 H15 0.9300 .
C16 H16 0.9300 .
C17 C18 1.353(4) .
C17 H17 0.9300 .
C18 H18 0.9300 .
C19 H19 0.9300 .
C20 C21 1.346(4) .
C20 H20 0.9300 .
C21 H21 0.9300 .
C22 C27 1.385(4) .
C22 C23 1.386(4) .
C23 C24 1.385(4) .
C23 H23 0.9300 .
C24 C25 1.393(4) .
C24 H24 0.9300 .
C25 C26 1.381(4) .
C26 C27 1.383(4) .
C26 H26 0.9300 .
C27 H27 0.9300 .
C28 C29 1.381(4) .
C28 C33 1.393(4) .
C29 C30 1.382(4) .
C29 H47 0.9300 .
C30 C31 1.392(4) .
C30 H46 0.9300 .
C31 C32 1.389(4) .
C32 C33 1.390(4) .
C32 H44 0.9300 .
C33 H43 0.9300 .
C34 H50 0.9300 .
C35 C36 1.355(4) .
C35 H48 0.9300 .
C36 H49 0.9300 .
C37 C38 1.501(4) .
C38 C43 1.388(4) .
C38 C39 1.390(4) .
C39 C40 1.380(4) .
C39 H34 0.9300 .
C40 C41 1.398(4) .
C40 H33 0.9300 .
C41 C42 1.394(4) .
C41 C44 1.482(4) .
C42 C43 1.384(4) .
C42 H31 0.9300 .
C43 H30 0.9300 .
C44 C45 1.391(4) .
C44 C49 1.399(4) .
C45 C46 1.387(4) .
C45 H36 0.9300 .
C46 C47 1.391(4) .
C46 H37 0.9300 .
C47 C48 1.384(4) .
C47 C50 1.502(4) .
C48 C49 1.380(4) .
C48 H39 0.9300 .
C49 H40 0.9300 .
C50 Cd2 2.718(3) 2_846
C51 C52 1.505(4) .
C52 C53 1.383(4) .
C52 C57 1.395(4) .
C53 C54 1.377(4) .
C53 H53 0.9300 .
C54 C55 1.389(4) .
C54 H54 0.9300 .
C55 C56 1.400(4) .
C55 C58 1.481(4) .
C56 C57 1.375(4) .
C56 H56 0.9300 .
C57 H57 0.9300 .
C58 C59 1.395(4) .
C58 C63 1.403(4) .
C59 C60 1.378(4) .
C59 H59 0.9300 .
C60 C61 1.389(4) .
C60 H60 0.9300 .
C61 C62 1.386(4) .
C61 C64 1.506(4) .
C62 C63 1.378(4) .
C62 H62 0.9300 .
C63 H63 0.9300 .
O1W H1A 0.79(4) .
O1W H2A 0.887(19) .

loop_
_geom_torsion_atom_site_label_1
_geom_torsion_atom_site_label_2
_geom_torsion_atom_site_label_3
_geom_torsion_atom_site_label_4
_geom_torsion
_geom_torsion_site_symmetry_1
_geom_torsion_site_symmetry_4
O5 Cd1 O1 C37 177.23(16) . .
N1 Cd1 O1 C37 87.88(17) . .
O1W Cd1 O1 C37 -22.3(2) . .
N7 Cd1 O1 C37 -77.90(17) . .
O2 Cd1 O1 C37 9.13(15) . .
O5 Cd1 O2 C37 -54.3(3) . .
N1 Cd1 O2 C37 -114.95(18) . .
O1W Cd1 O2 C37 155.59(17) . .
N7 Cd1 O2 C37 77.24(17) . .
O1 Cd1 O2 C37 -9.30(16) . .
N1 Cd1 O5 C51 69.0(2) . .
O1W Cd1 O5 C51 158.5(2) . .
N7 Cd1 O5 C51 -121.2(2) . .
O1 Cd1 O5 C51 -30.9(3) . .
O2 Cd1 O5 C51 8.1(4) . .
C37 Cd1 O5 C51 -28.9(3) . .
O5 Cd1 N1 C1 36.9(2) . .
O1W Cd1 N1 C1 -56.9(3) . .
N7 Cd1 N1 C1 -101.6(4) . .
O1 Cd1 N1 C1 150.6(2) . .
O2 Cd1 N1 C1 -156.5(3) . .
C37 Cd1 N1 C1 178.7(2) . .
O5 Cd1 N1 C2 -152.1(3) . .
O1W Cd1 N1 C2 114.1(3) . .
N7 Cd1 N1 C2 69.5(5) . .
O1 Cd1 N1 C2 -38.3(3) . .
O2 Cd1 N1 C2 14.5(3) . .
C37 Cd1 N1 C2 -10.3(3) . .
C7 N3 N4 C10 -176.4(2) . .
O5 Cd1 N7 C19 121.0(2) . .
N1 Cd1 N7 C19 -102.4(4) . .
O1W Cd1 N7 C19 -148.0(3) . .
O1 Cd1 N7 C19 7.6(2) . .
O2 Cd1 N7 C19 -47.1(2) . .
C37 Cd1 N7 C19 -20.1(2) . .
O5 Cd1 N7 C20 -76.0(3) . .
N1 Cd1 N7 C20 60.5(5) . .
O1W Cd1 N7 C20 15.0(2) . .
O1 Cd1 N7 C20 170.5(2) . .
O2 Cd1 N7 C20 115.9(2) . .
C37 Cd1 N7 C20 142.9(3) . .
C25 N9 N10 C28 -178.2(2) . .
O7 Cd2 N12 C34 30.4(2) 3_766 .
O2W Cd2 N12 C34 -49.7(2) . .
N6 Cd2 N12 C34 99.6(3) 1_667 .
O4 Cd2 N12 C34 -135.4(2) 2_856 .
O3 Cd2 N12 C34 172.3(2) 2_856 .
C50 Cd2 N12 C34 -163.4(2) 2_856 .
O7 Cd2 N12 C36 -128.4(3) 3_766 .
O2W Cd2 N12 C36 151.4(2) . .
N6 Cd2 N12 C36 -59.2(3) 1_667 .
O4 Cd2 N12 C36 65.7(3) 2_856 .
O3 Cd2 N12 C36 13.5(2) 2_856 .
C50 Cd2 N12 C36 37.8(3) 2_856 .
C2 N1 C1 N2 -0.3(3) . .
Cd1 N1 C1 N2 172.52(19) . .
C3 N2 C1 N1 0.3(4) . .
C4 N2 C1 N1 -175.3(3) . .
C1 N1 C2 C3 0.1(4) . .
Cd1 N1 C2 C3 -172.2(2) . .
N1 C2 C3 N2 0.0(4) . .
C1 N2 C3 C2 -0.2(3) . .
C4 N2 C3 C2 175.4(3) . .
C1 N2 C4 C9 135.0(3) . .
C3 N2 C4 C9 -39.8(4) . .
C1 N2 C4 C5 -45.2(4) . .
C3 N2 C4 C5 140.0(3) . .
C9 C4 C5 C6 1.6(5) . .
N2 C4 C5 C6 -178.2(3) . .
C4 C5 C6 C7 0.5(5) . .
C5 C6 C7 C8 -2.2(5) . .
C5 C6 C7 N3 175.7(3) . .
N4 N3 C7 C8 -178.2(3) . .
N4 N3 C7 C6 3.8(4) . .
C6 C7 C8 C9 1.8(5) . .
N3 C7 C8 C9 -176.3(3) . .
C7 C8 C9 C4 0.3(5) . .
C5 C4 C9 C8 -2.0(5) . .
N2 C4 C9 C8 177.8(3) . .
N3 N4 C10 C11 -173.2(3) . .
N3 N4 C10 C15 8.6(4) . .
C15 C10 C11 C12 -0.6(4) . .
N4 C10 C11 C12 -178.8(3) . .
C10 C11 C12 C13 1.1(4) . .
C11 C12 C13 C14 -1.1(4) . .
C11 C12 C13 N5 179.3(3) . .
C16 N5 C13 C12 -142.4(3) . .
C18 N5 C13 C12 38.3(4) . .
C16 N5 C13 C14 38.0(4) . .
C18 N5 C13 C14 -141.3(3) . .
C12 C13 C14 C15 0.5(4) . .
N5 C13 C14 C15 -179.9(3) . .
C13 C14 C15 C10 0.1(4) . .
C11 C10 C15 C14 0.0(4) . .
N4 C10 C15 C14 178.1(3) . .
C17 N6 C16 N5 -0.7(3) . .
Cd2 N6 C16 N5 172.16(19) 1_443 .
C18 N5 C16 N6 0.6(3) . .
C13 N5 C16 N6 -178.8(3) . .
C16 N6 C17 C18 0.7(3) . .
Cd2 N6 C17 C18 -173.1(2) 1_443 .
N6 C17 C18 N5 -0.3(4) . .
C16 N5 C18 C17 -0.1(3) . .
C13 N5 C18 C17 179.3(3) . .
C20 N7 C19 N8 -0.8(3) . .
Cd1 N7 C19 N8 165.14(19) . .
C21 N8 C19 N7 1.3(4) . .
C22 N8 C19 N7 -169.4(3) . .
C19 N7 C20 C21 0.0(4) . .
Cd1 N7 C20 C21 -165.9(2) . .
N7 C20 C21 N8 0.8(4) . .
C19 N8 C21 C20 -1.2(3) . .
C22 N8 C21 C20 169.4(3) . .
C19 N8 C22 C27 34.7(4) . .
C21 N8 C22 C27 -134.2(3) . .
C19 N8 C22 C23 -148.2(3) . .
C21 N8 C22 C23 43.0(4) . .
C27 C22 C23 C24 -1.2(5) . .
N8 C22 C23 C24 -178.3(3) . .
C22 C23 C24 C25 -1.0(5) . .
C23 C24 C25 C26 2.4(5) . .
C23 C24 C25 N9 -178.8(3) . .
N10 N9 C25 C26 -177.6(3) . .
N10 N9 C25 C24 3.5(4) . .
C24 C25 C26 C27 -1.4(5) . .
N9 C25 C26 C27 179.6(3) . .
C25 C26 C27 C22 -0.9(5) . .
C23 C22 C27 C26 2.2(5) . .
N8 C22 C27 C26 179.3(3) . .
N9 N10 C28 C29 175.9(3) . .
N9 N10 C28 C33 -3.1(4) . .
C33 C28 C29 C30 1.4(5) . .
N10 C28 C29 C30 -177.7(3) . .
C28 C29 C30 C31 0.3(5) . .
C29 C30 C31 C32 -1.6(5) . .
C29 C30 C31 N11 178.9(3) . .
C34 N11 C31 C32 144.1(3) . .
C35 N11 C31 C32 -40.4(4) . .
C34 N11 C31 C30 -36.4(4) . .
C35 N11 C31 C30 139.2(3) . .
C30 C31 C32 C33 1.1(5) . .
N11 C31 C32 C33 -179.4(3) . .
C31 C32 C33 C28 0.6(5) . .
C29 C28 C33 C32 -1.9(5) . .
N10 C28 C33 C32 177.1(3) . .
C36 N12 C34 N11 -0.7(3) . .
Cd2 N12 C34 N11 -163.36(19) . .
C35 N11 C34 N12 0.2(3) . .
C31 N11 C34 N12 176.5(3) . .
C34 N11 C35 C36 0.3(3) . .
C31 N11 C35 C36 -175.9(3) . .
N11 C35 C36 N12 -0.7(4) . .
C34 N12 C36 C35 0.8(3) . .
Cd2 N12 C36 C35 162.8(2) . .
Cd1 O2 C37 O1 16.7(3) . .
Cd1 O2 C37 C38 -157.9(2) . .
Cd1 O1 C37 O2 -17.8(3) . .
Cd1 O1 C37 C38 156.8(2) . .
O5 Cd1 C37 O2 159.51(15) . .
N1 Cd1 C37 O2 66.49(18) . .
O1W Cd1 C37 O2 -29.4(2) . .
N7 Cd1 C37 O2 -98.60(17) . .
O1 Cd1 C37 O2 163.6(3) . .
O5 Cd1 C37 O1 -4.1(2) . .
N1 Cd1 C37 O1 -97.12(17) . .
O1W Cd1 C37 O1 166.98(15) . .
N7 Cd1 C37 O1 97.79(17) . .
O2 Cd1 C37 O1 -163.6(3) . .
O5 Cd1 C37 C38 -90.6(6) . .
N1 Cd1 C37 C38 176.4(6) . .
O1W Cd1 C37 C38 80.5(6) . .
N7 Cd1 C37 C38 11.3(6) . .
O1 Cd1 C37 C38 -86.5(6) . .
O2 Cd1 C37 C38 109.9(7) . .
O2 C37 C38 C43 165.0(3) . .
O1 C37 C38 C43 -9.8(4) . .
Cd1 C37 C38 C43 65.1(7) . .
O2 C37 C38 C39 -9.1(4) . .
O1 C37 C38 C39 176.1(3) . .
Cd1 C37 C38 C39 -109.0(6) . .
C43 C38 C39 C40 -2.0(4) . .
C37 C38 C39 C40 172.3(3) . .
C38 C39 C40 C41 -0.4(4) . .
C39 C40 C41 C42 2.1(4) . .
C39 C40 C41 C44 -174.5(3) . .
C40 C41 C42 C43 -1.6(4) . .
C44 C41 C42 C43 174.9(3) . .
C41 C42 C43 C38 -0.7(5) . .
C39 C38 C43 C42 2.5(4) . .
C37 C38 C43 C42 -171.6(3) . .
C42 C41 C44 C45 -27.5(4) . .
C40 C41 C44 C45 148.9(3) . .
C42 C41 C44 C49 155.9(3) . .
C40 C41 C44 C49 -27.6(4) . .
C49 C44 C45 C46 2.2(4) . .
C41 C44 C45 C46 -174.5(3) . .
C44 C45 C46 C47 -0.5(5) . .
C45 C46 C47 C48 -1.6(4) . .
C45 C46 C47 C50 177.6(3) . .
C46 C47 C48 C49 2.1(4) . .
C50 C47 C48 C49 -177.2(3) . .
C47 C48 C49 C44 -0.3(5) . .
C45 C44 C49 C48 -1.8(4) . .
C41 C44 C49 C48 174.9(3) . .
Cd2 O4 C50 O3 11.3(3) 2_846 .
Cd2 O4 C50 C47 -165.3(2) 2_846 .
Cd2 O3 C50 O4 -11.2(3) 2_846 .
Cd2 O3 C50 C47 165.4(2) 2_846 .
C48 C47 C50 O4 176.2(3) . .
C46 C47 C50 O4 -3.0(4) . .
C48 C47 C50 O3 -0.5(4) . .
C46 C47 C50 O3 -179.8(3) . .
C48 C47 C50 Cd2 87.9(10) . 2_846
C46 C47 C50 Cd2 -91.3(10) . 2_846
Cd1 O5 C51 O6 29.6(4) . .
Cd1 O5 C51 C52 -150.9(2) . .
O6 C51 C52 C53 13.1(4) . .
O5 C51 C52 C53 -166.5(3) . .
O6 C51 C52 C57 -165.4(3) . .
O5 C51 C52 C57 15.0(4) . .
C57 C52 C53 C54 -2.0(4) . .
C51 C52 C53 C54 179.5(3) . .
C52 C53 C54 C55 1.4(5) . .
C53 C54 C55 C56 0.9(4) . .
C53 C54 C55 C58 -178.6(3) . .
C54 C55 C56 C57 -2.6(4) . .
C58 C55 C56 C57 176.9(3) . .
C55 C56 C57 C52 2.0(5) . .
C53 C52 C57 C56 0.3(4) . .
C51 C52 C57 C56 178.8(3) . .
C54 C55 C58 C59 -21.1(4) . .
C56 C55 C58 C59 159.5(3) . .
C54 C55 C58 C63 159.4(3) . .
C56 C55 C58 C63 -20.0(4) . .
C63 C58 C59 C60 -1.7(5) . .
C55 C58 C59 C60 178.7(3) . .
C58 C59 C60 C61 1.6(5) . .
C59 C60 C61 C62 0.5(5) . .
C59 C60 C61 C64 -177.8(3) . .
C60 C61 C62 C63 -2.4(5) . .
C64 C61 C62 C63 175.9(3) . .
C61 C62 C63 C58 2.3(5) . .
C59 C58 C63 C62 -0.2(5) . .
C55 C58 C63 C62 179.3(3) . .
Cd2 O7 C64 O8 -20.3(4) 3_766 .
Cd2 O7 C64 C61 156.9(2) 3_766 .
C62 C61 C64 O8 8.6(5) . .
C60 C61 C64 O8 -173.2(3) . .
C62 C61 C64 O7 -168.8(3) . .
C60 C61 C64 O7 9.4(4) . .
